data_2100563
loop_
_publ_author_name
'P. A. McGregor'
'D. R. Allan'
'S. Parsons'
'S. J. Clark'

_publ_section_title
;
Hexamer formation in tertiary butyl alcohol (2-methyl-2-propanol,
C4H10O)
;
_journal_coeditor_code WS5038
_journal_date_accepted 2006-04-27
_journal_date_recd_electronic 2005-10-27
_journal_issue 4
_journal_name_full 'Acta Crystallographica, Section B'
_journal_page_first 599
_journal_page_last 605
_journal_paper_category FA
_journal_paper_doi 10.1107/S0108768106015424
_journal_volume 62
_journal_year 2006
_chemical_formula_sum 'C4 H10 O'
_chemical_formula_weight 74.12
_chemical_name_systematic
;
 ?
;
_space_group_IT_number 147
_symmetry_cell_setting trigonal
_symmetry_space_group_name_Hall '-P 3'
_symmetry_space_group_name_H-M 'P -3'
_atom_sites_solution_hydrogens geom
_atom_sites_solution_primary direct
_atom_sites_solution_secondary difmap
_audit_creation_method SHELXL-97
_cell_angle_alpha 90.00
_cell_angle_beta 90.00
_cell_angle_gamma 120.00
_cell_formula_units_Z 18
_cell_length_a 17.55(2)
_cell_length_b 17.55(2)
_cell_length_c 8.080(10)
_cell_measurement_reflns_used 16
_cell_measurement_temperature 293(2)
_cell_measurement_theta_max 10
_cell_measurement_theta_min 2
_cell_volume 2155(4)
_computing_structure_refinement 'SHELXL-97 (Sheldrick, 1997)'
_computing_structure_solution 'SHELXS-97 (Sheldrick, 1990)'
_diffrn_ambient_temperature 293(2)
_diffrn_measured_fraction_theta_full 0.889
_diffrn_measured_fraction_theta_max 0.889
_diffrn_measurement_device_type 'Enraf-Nonius CAD-4'
_diffrn_measurement_method 'w scans'
_diffrn_radiation_monochromator graphite
_diffrn_radiation_source 'fine-focus sealed tube'
_diffrn_radiation_type MoK\a
_diffrn_radiation_wavelength 0.71073
_diffrn_reflns_av_R_equivalents 0.2110
_diffrn_reflns_av_sigmaI/netI 0.2429
_diffrn_reflns_limit_h_max 13
_diffrn_reflns_limit_h_min 0
_diffrn_reflns_limit_k_max 14
_diffrn_reflns_limit_k_min -16
_diffrn_reflns_limit_l_max 7
_diffrn_reflns_limit_l_min -4
_diffrn_reflns_number 1808
_diffrn_reflns_theta_full 20.03
_diffrn_reflns_theta_max 20.03
_diffrn_reflns_theta_min 1.34
_exptl_absorpt_coefficient_mu 0.071
_exptl_absorpt_correction_T_max 0.562
_exptl_absorpt_correction_T_min 0.253
_exptl_absorpt_correction_type 'Multi-scan (based on symmetry-related reflections'
_exptl_crystal_colour Colourless
_exptl_crystal_density_diffrn 1.028
_exptl_crystal_density_method 'not measured'
_exptl_crystal_description Cylinder
_exptl_crystal_F_000 756
_exptl_crystal_size_max 0.02
_exptl_crystal_size_mid 0.02
_exptl_crystal_size_min 0.01
_refine_diff_density_max 0.329
_refine_diff_density_min -0.215
_refine_ls_extinction_method none
_refine_ls_goodness_of_fit_ref 1.015
_refine_ls_hydrogen_treatment constr
_refine_ls_matrix_type full
_refine_ls_number_parameters 64
_refine_ls_number_reflns 1203
_refine_ls_number_restraints 12
_refine_ls_restrained_S_all 1.012
_refine_ls_R_factor_all 0.2147
_refine_ls_R_factor_gt 0.1150
_refine_ls_shift/su_max 0.014
_refine_ls_shift/su_mean 0.001
_refine_ls_structure_factor_coef Fsqd
_refine_ls_weighting_details 'calc w=1/[\s^2^(Fo^2^)+(0.1552P)^2^+0.0000P] where P=(Fo^2^+2Fc^2^)/3'
_refine_ls_weighting_scheme calc
_refine_ls_wR_factor_gt 0.2598
_refine_ls_wR_factor_ref 0.2947
_reflns_number_gt 550
_reflns_number_total 1203
_reflns_threshold_expression >2sigma(I)
_cod_data_source_file ws5038.cif
_cod_depositor_comments
;
The following automatic conversions were performed:
'_symmetry_cell_setting' value 'Trigonal' changed to 'trigonal' according
to '/home/saulius/struct/CIF-dictionaries/cif_core.dic' dictionary named
'cif_core.dic' version 2.4.1 from 2010-06-29.

Automatic conversion script
Id: cif_fix_enum 1527 2010-12-29 10:47:43Z saulius 
;
_cod_original_sg_symbol_H-M P-3
_cod_database_code 2100563

loop_
_symmetry_equiv_pos_as_xyz
'x, y, z'
'-y, x-y, z'
'-x+y, -x, z'
'-x, -y, -z'
'y, -x+y, -z'
'x-y, x, -z'

loop_
_atom_site_type_symbol
_atom_site_label
_atom_site_fract_x
_atom_site_fract_y
_atom_site_fract_z
_atom_site_U_iso_or_equiv
_atom_site_adp_type
_atom_site_calc_flag
_atom_site_refinement_flags
_atom_site_occupancy
O O1 0.8388(4) 0.4113(4) 0.9176(7) 0.0522(19) Uiso d D 1
H H1 0.8114 0.4366 0.9391 0.078 Uiso calc R 1
C C1 0.8820(5) 0.4415(5) 0.7612(10) 0.042(3) Uiso d D 1
C C11 0.9089(6) 0.3763(6) 0.7103(11) 0.065(3) Uiso d D 1
H H11A 0.8573 0.3198 0.6940 0.097 Uiso calc R 1
H H11B 0.9447 0.3720 0.7954 0.097 Uiso calc R 1
H H11C 0.9417 0.3953 0.6090 0.097 Uiso calc R 1
C C12 0.8180(6) 0.4446(6) 0.6379(11) 0.058(3) Uiso d D 1
H H12A 0.7688 0.3864 0.6226 0.087 Uiso calc R 1
H H12B 0.8472 0.4668 0.5339 0.087 Uiso calc R 1
H H12C 0.7976 0.4824 0.6795 0.087 Uiso calc R 1
C C13 0.9619(6) 0.5326(6) 0.7828(10) 0.063(3) Uiso d D 1
H H13A 0.9431 0.5731 0.8162 0.095 Uiso calc R 1
H H13B 0.9932 0.5517 0.6799 0.095 Uiso calc R 1
H H13C 0.9999 0.5305 0.8660 0.095 Uiso calc R 1
O O2 0.7615(5) 0.5109(4) 0.0047(7) 0.060(2) Uiso d D 1
H H2 0.7332 0.4571 0.0111 0.090 Uiso calc R 1
C C2 0.7757(5) 0.5483(5) 0.1688(10) 0.041(3) Uiso d D 1
C C21 0.7067(6) 0.4834(6) 0.2844(11) 0.065(3) Uiso d D 1
H H21A 0.6496 0.4703 0.2466 0.098 Uiso calc R 1
H H21B 0.7167 0.5081 0.3936 0.098 Uiso calc R 1
H H21C 0.7098 0.4304 0.2868 0.098 Uiso calc R 1
C C22 0.8671(5) 0.5694(6) 0.2160(10) 0.053(3) Uiso d D 1
H H22A 0.8686 0.5157 0.2285 0.080 Uiso calc R 1
H H22B 0.8835 0.6013 0.3186 0.080 Uiso calc R 1
H H22C 0.9077 0.6047 0.1309 0.080 Uiso calc R 1
C C23 0.7702(6) 0.6307(6) 0.1550(11) 0.068(3) Uiso d D 1
H H23A 0.7118 0.6159 0.1222 0.102 Uiso calc R 1
H H23B 0.8117 0.6690 0.0738 0.102 Uiso calc R 1
H H23C 0.7837 0.6600 0.2602 0.102 Uiso calc R 1
O O3 0.9243(4) 0.0970(4) 0.5368(7) 0.056(2) Uiso d D 1
H H3 0.9275 0.0521 0.5422 0.083 Uiso calc R 1
C C3 0.8976(5) 0.1141(5) 0.6969(10) 0.041(3) Uiso d D 1
C C31 0.9676(6) 0.2055(5) 0.7429(10) 0.056(3) Uiso d D 1
H H31A 1.0220 0.2063 0.7624 0.083 Uiso calc R 1
H H31B 0.9504 0.2235 0.8415 0.083 Uiso calc R 1
H H31C 0.9753 0.2451 0.6542 0.083 Uiso calc R 1
C C32 0.8909(6) 0.0469(6) 0.8215(12) 0.075(4) Uiso d D 1
H H32A 0.8461 -0.0107 0.7874 0.113 Uiso calc R 1
H H32B 0.8761 0.0601 0.9279 0.113 Uiso calc R 1
H H32C 0.9463 0.0486 0.8283 0.113 Uiso calc R 1
C C33 0.8112(6) 0.1111(6) 0.6714(11) 0.064(3) Uiso d D 1
H H33A 0.7673 0.0528 0.6387 0.095 Uiso calc R 1
H H33B 0.8177 0.1521 0.5865 0.095 Uiso calc R 1
H H33C 0.7936 0.1263 0.7728 0.095 Uiso calc R 1

loop_
_atom_type_symbol
_atom_type_description
_atom_type_scat_dispersion_real
_atom_type_scat_dispersion_imag
_atom_type_scat_source
C C 0.0033 0.0000 'International Tables Vol C Tables 4.2.6.8 and 6.1.1.4'
H H 0.0000 0.0000 'International Tables Vol C Tables 4.2.6.8 and 6.1.1.4'
O O 0.0106 0.0000 'International Tables Vol C Tables 4.2.6.8 and 6.1.1.4'

loop_
_geom_angle_atom_site_label_1
_geom_angle_atom_site_label_2
_geom_angle_atom_site_label_3
_geom_angle
C1 O1 H1 109.5
O1 C1 C11 105.7(6)
O1 C1 C13 109.1(7)
C11 C1 C13 111.0(7)
O1 C1 C12 109.0(7)
C11 C1 C12 111.6(7)
C13 C1 C12 110.3(7)
C1 C11 H11A 109.5
C1 C11 H11B 109.5
H11A C11 H11B 109.5
C1 C11 H11C 109.5
H11A C11 H11C 109.5
H11B C11 H11C 109.5
C1 C12 H12A 109.5
C1 C12 H12B 109.5
H12A C12 H12B 109.5
C1 C12 H12C 109.5
H12A C12 H12C 109.5
H12B C12 H12C 109.5
C1 C13 H13A 109.5
C1 C13 H13B 109.5
H13A C13 H13B 109.5
C1 C13 H13C 109.5
H13A C13 H13C 109.5
H13B C13 H13C 109.5
C2 O2 H2 109.5
O2 C2 C23 106.9(7)
O2 C2 C21 109.6(7)
C23 C2 C21 111.2(7)
O2 C2 C22 105.3(7)
C23 C2 C22 110.9(8)
C21 C2 C22 112.7(7)
C2 C21 H21A 109.5
C2 C21 H21B 109.5
H21A C21 H21B 109.5
C2 C21 H21C 109.5
H21A C21 H21C 109.5
H21B C21 H21C 109.5
C2 C22 H22A 109.5
C2 C22 H22B 109.5
H22A C22 H22B 109.5
C2 C22 H22C 109.5
H22A C22 H22C 109.5
H22B C22 H22C 109.5
C2 C23 H23A 109.5
C2 C23 H23B 109.5
H23A C23 H23B 109.5
C2 C23 H23C 109.5
H23A C23 H23C 109.5
H23B C23 H23C 109.5
C3 O3 H3 109.5
O3 C3 C31 105.3(7)
O3 C3 C33 107.0(6)
C31 C3 C33 110.1(7)
O3 C3 C32 109.8(7)
C31 C3 C32 111.9(7)
C33 C3 C32 112.4(8)
C3 C31 H31A 109.5
C3 C31 H31B 109.5
H31A C31 H31B 109.5
C3 C31 H31C 109.5
H31A C31 H31C 109.5
H31B C31 H31C 109.5
C3 C32 H32A 109.5
C3 C32 H32B 109.5
H32A C32 H32B 109.5
C3 C32 H32C 109.5
H32A C32 H32C 109.5
H32B C32 H32C 109.5
C3 C33 H33A 109.5
C3 C33 H33B 109.5
H33A C33 H33B 109.5
C3 C33 H33C 109.5
H33A C33 H33C 109.5
H33B C33 H33C 109.5

loop_
_geom_bond_atom_site_label_1
_geom_bond_atom_site_label_2
_geom_bond_distance
O1 C1 1.432(8)
O1 H1 0.8200
C1 C11 1.495(10)
C1 C13 1.521(10)
C1 C12 1.523(10)
C11 H11A 0.9600
C11 H11B 0.9600
C11 H11C 0.9600
C12 H12A 0.9600
C12 H12B 0.9600
C12 H12C 0.9600
C13 H13A 0.9600
C13 H13B 0.9600
C13 H13C 0.9600
O2 C2 1.445(9)
O2 H2 0.8200
C2 C23 1.500(10)
C2 C21 1.502(10)
C2 C22 1.505(10)
C21 H21A 0.9600
C21 H21B 0.9600
C21 H21C 0.9600
C22 H22A 0.9600
C22 H22B 0.9600
C22 H22C 0.9600
C23 H23A 0.9600
C23 H23B 0.9600
C23 H23C 0.9600
O3 C3 1.457(8)
O3 H3 0.8200
C3 C31 1.500(10)
C3 C33 1.504(10)
C3 C32 1.509(10)
C31 H31A 0.9600
C31 H31B 0.9600
C31 H31C 0.9600
C32 H32A 0.9600
C32 H32B 0.9600
C32 H32C 0.9600
C33 H33A 0.9600
C33 H33B 0.9600
C33 H33C 0.9600

loop_
_cod_related_entry_id
_cod_related_entry_database
_cod_related_entry_code
1 ChemSpider 6146
